data_4317994
loop_
_publ_author_name
'Dongwhan Lee'
'Stephen J. Lippard'

_publ_section_title
;
 Modeling Dioxygen-Activating Centers in Non-Heme Diiron Enzymes:
 Carboxylate Shifts in Diiron(II) Complexes Supported by Sterically
 Hindered Carboxylate Ligands
;
_journal_name_full 'Inorganic Chemistry'
_journal_page_first 2704
_journal_page_last 2719
_journal_paper_doi 10.1021/ic020186y
_journal_volume 41
_journal_year 2002
_chemical_formula_sum 'C89 H54 Cl6 F8 Fe2 N2 O8'
_chemical_formula_weight 1755.74
_chemical_name_common '[Fe2(m-O2CArF)4(C5H5N)2]'
_chemical_name_systematic
;
   ?
;
_space_group_IT_number 2
_symmetry_cell_setting triclinic
_symmetry_space_group_name_Hall '-P 1'
_symmetry_space_group_name_H-M 'P -1'
_atom_sites_solution_hydrogens geom
_atom_sites_solution_primary direct
_atom_sites_solution_secondary difmap
_audit_creation_method SHELXL-97
_cell_angle_alpha 93.6872(10)
_cell_angle_beta 91.2981(10)
_cell_angle_gamma 101.9649(9)
_cell_formula_units_Z 2
_cell_length_a 14.5513(2)
_cell_length_b 16.33130(10)
_cell_length_c 16.9140(3)
_cell_measurement_temperature 293(2)
_cell_volume 3921.34(9)
_computing_cell_refinement 'Bruker SMART'
_computing_data_collection 'Bruker SMART'
_computing_data_reduction 'Bruker SHELXTL'
_computing_molecular_graphics 'Bruker SHELXTL'
_computing_publication_material 'Bruker SHELXTL'
_computing_structure_refinement 'SHELXL-97 (Sheldrick, 1997)'
_computing_structure_solution 'SHELXS-97 (Sheldrick, 1990)'
_diffrn_ambient_temperature 293(2)
_diffrn_measured_fraction_theta_full 0.845
_diffrn_measured_fraction_theta_max 0.845
_diffrn_measurement_device_type 'CCD area detector'
_diffrn_measurement_method 'phi and omega scans'
_diffrn_radiation_monochromator graphite
_diffrn_radiation_source 'fine-focus sealed tube'
_diffrn_radiation_type MoK\a
_diffrn_radiation_wavelength 0.71069
_diffrn_reflns_av_R_equivalents 0.0430
_diffrn_reflns_av_sigmaI/netI 0.1333
_diffrn_reflns_limit_h_max 18
_diffrn_reflns_limit_h_min -17
_diffrn_reflns_limit_k_max 21
_diffrn_reflns_limit_k_min -21
_diffrn_reflns_limit_l_max 10
_diffrn_reflns_limit_l_min -21
_diffrn_reflns_number 23470
_diffrn_reflns_theta_full 28.28
_diffrn_reflns_theta_max 28.28
_diffrn_reflns_theta_min 1.69
_exptl_absorpt_coefficient_mu 0.654
_exptl_absorpt_correction_T_max 1.000000
_exptl_absorpt_correction_T_min 0.590562
_exptl_absorpt_correction_type SADABS
_exptl_crystal_colour pale_yellow
_exptl_crystal_density_diffrn 1.487
_exptl_crystal_density_method 'not measured'
_exptl_crystal_description block
_exptl_crystal_F_000 1784
_exptl_crystal_size_max 0.15
_exptl_crystal_size_mid 0.15
_exptl_crystal_size_min 0.10
_refine_diff_density_max 0.994
_refine_diff_density_min -1.044
_refine_diff_density_rms 0.098
_refine_ls_extinction_method none
_refine_ls_goodness_of_fit_ref 0.864
_refine_ls_hydrogen_treatment mixed
_refine_ls_matrix_type full
_refine_ls_number_parameters 1038
_refine_ls_number_reflns 16466
_refine_ls_number_restraints 0
_refine_ls_restrained_S_all 0.864
_refine_ls_R_factor_all 0.1498
_refine_ls_R_factor_gt 0.0776
_refine_ls_shift/su_max 0.860
_refine_ls_shift/su_mean 0.023
_refine_ls_structure_factor_coef Fsqd
_refine_ls_weighting_details 'calc w=1/[\s^2^(Fo^2^)+(0.1603P)^2^+0.0000P] where P=(Fo^2^+2Fc^2^)/3'
_refine_ls_weighting_scheme calc
_refine_ls_wR_factor_gt 0.2067
_refine_ls_wR_factor_ref 0.2478
_reflns_number_gt 8584
_reflns_number_total 16466
_reflns_threshold_expression >2sigma(I)
_cod_data_source_file ic020186y_06.cif
_cod_data_source_block 10
_cod_depositor_comments
;
The following automatic conversions were performed:

'_symmetry_cell_setting' value 'Triclinic' changed to 'triclinic'
according to the built-in table from CIF Core dictionary named
'cif_core.dic' version 2.4.1 from 2010-06-29.

Automatic conversion script
Id: cif_fix_values 1646 2011-03-28 12:23:43Z adriana 
;
_cod_database_code 4317994

loop_
_symmetry_equiv_pos_as_xyz
'x, y, z'
'-x, -y, -z'

loop_
_atom_site_label
_atom_site_type_symbol
_atom_site_fract_x
_atom_site_fract_y
_atom_site_fract_z
_atom_site_U_iso_or_equiv
_atom_site_adp_type
_atom_site_occupancy
_atom_site_symmetry_multiplicity
_atom_site_calc_flag
_atom_site_refinement_flags
_atom_site_disorder_assembly
_atom_site_disorder_group
Fe1 Fe 1.01937(5) 0.25431(4) 0.24708(4) 0.02582(19) Uani 1 1 d . . .
Fe2 Fe 0.82101(5) 0.20997(4) 0.24388(4) 0.02494(19) Uani 1 1 d . . .
F1D F 0.5790(3) -0.0229(3) 0.0412(3) 0.0899(15) Uani 1 1 d . . .
F1C F 1.3025(3) 0.0975(3) 0.1315(3) 0.0926(15) Uani 1 1 d . . .
F1A F 1.3074(4) 0.5250(3) 0.3747(3) 0.1128(18) Uani 1 1 d . . .
F1B F 0.5696(4) 0.3034(5) 0.4524(4) 0.143(3) Uani 1 1 d . . .
F2B F 1.2582(3) 0.4584(3) 0.0094(3) 0.0921(15) Uani 1 1 d . . .
F2D F 1.3507(3) 0.1663(3) 0.4416(3) 0.0954(16) Uani 1 1 d . . .
F2A F 0.5885(3) -0.0509(3) 0.4261(3) 0.0943(16) Uani 1 1 d . . .
F2C F 0.5107(3) 0.3047(3) 0.0542(3) 0.0910(15) Uani 1 1 d . . .
O1 O 0.9874(2) 0.3801(2) 0.25063(19) 0.0317(8) Uani 1 1 d . . .
O2 O 0.8372(2) 0.3296(2) 0.21405(19) 0.0291(8) Uani 1 1 d . . .
O3 O 0.8341(2) 0.1736(2) 0.12183(19) 0.0299(8) Uani 1 1 d . . .
O4 O 1.0167(2) 0.1215(2) 0.24730(19) 0.0314(8) Uani 1 1 d . . .
O5 O 0.8446(2) 0.2538(2) 0.36541(19) 0.0310(8) Uani 1 1 d . . .
O6 O 0.8662(2) 0.1077(2) 0.27493(19) 0.0291(8) Uani 1 1 d . . .
O7 O 0.9983(2) 0.2536(2) 0.36546(19) 0.0302(8) Uani 1 1 d . . .
O8 O 0.9837(2) 0.2429(2) 0.12949(18) 0.0287(8) Uani 1 1 d . . .
N1 N 1.1648(3) 0.2979(3) 0.2418(2) 0.0343(10) Uani 1 1 d . . .
N2 N 0.6756(3) 0.1699(3) 0.2434(3) 0.0348(10) Uani 1 1 d . . .
C1P C 1.1999(4) 0.3759(4) 0.2198(4) 0.0583(18) Uani 1 1 d . . .
H1PA H 1.1590 0.4109 0.2089 0.070 Uiso 1 1 calc R . .
C1C C 1.2272(4) 0.1178(5) 0.0939(4) 0.0570(17) Uani 1 1 d . . .
C1D C 0.6464(6) -0.0326(4) 0.0953(4) 0.0623(19) Uani 1 1 d . . .
C1B C 0.6293(6) 0.3514(7) 0.4038(5) 0.092(3) Uani 1 1 d . . .
C1Q C 0.6305(4) 0.1581(5) 0.3101(4) 0.064(2) Uani 1 1 d . . .
H1QA H 0.6652 0.1686 0.3579 0.077 Uiso 1 1 calc R . .
C1A C 1.2311(6) 0.4782(5) 0.4111(5) 0.071(2) Uani 1 1 d . . .
C2D C 0.6148(5) -0.0638(4) 0.1660(5) 0.064(2) Uani 1 1 d . . .
H2DA H 0.5510 -0.0771 0.1759 0.077 Uiso 1 1 calc R . .
C2C C 1.2425(5) 0.1834(5) 0.0453(5) 0.0621(19) Uani 1 1 d . . .
H2CA H 1.3029 0.2144 0.0394 0.075 Uiso 1 1 calc R . .
C2Q C 0.5342(4) 0.1309(6) 0.3117(4) 0.079(3) Uani 1 1 d . . .
H2QA H 0.5051 0.1255 0.3600 0.095 Uiso 1 1 calc R . .
C2B C 0.5936(6) 0.3707(11) 0.3352(8) 0.179(7) Uani 1 1 d . . .
H2BA H 0.5299 0.3527 0.3219 0.215 Uiso 1 1 calc R . .
C2A C 1.2504(5) 0.4251(5) 0.4639(5) 0.072(2) Uani 1 1 d . . .
H2AA H 1.3117 0.4197 0.4751 0.087 Uiso 1 1 calc R . .
C2P C 1.2949(5) 0.4045(5) 0.2133(5) 0.083(3) Uani 1 1 d . . .
H2PA H 1.3179 0.4586 0.1983 0.100 Uiso 1 1 calc R . .
C3D C 0.6827(4) -0.0747(4) 0.2219(4) 0.0487(15) Uani 1 1 d . . .
H3DA H 0.6635 -0.0958 0.2700 0.058 Uiso 1 1 calc R . .
C3A C 1.1740(5) 0.3788(4) 0.5010(4) 0.0551(17) Uani 1 1 d . . .
H3AA H 1.1842 0.3428 0.5391 0.066 Uiso 1 1 calc R . .
C3C C 1.1678(4) 0.2022(4) 0.0061(4) 0.0485(15) Uani 1 1 d . . .
H3CA H 1.1777 0.2464 -0.0270 0.058 Uiso 1 1 calc R . .
C3Q C 0.4824(4) 0.1123(4) 0.2436(4) 0.0564(18) Uani 1 1 d . . .
H3QA H 0.4176 0.0927 0.2442 0.068 Uiso 1 1 calc R . .
C3P C 1.3553(5) 0.3535(6) 0.2288(5) 0.083(3) Uani 1 1 d . . .
H3PA H 1.4195 0.3713 0.2221 0.100 Uiso 1 1 calc R . .
C3B C 0.6539(5) 0.4187(8) 0.2839(6) 0.133(5) Uani 1 1 d . . .
H3BA H 0.6301 0.4321 0.2360 0.160 Uiso 1 1 calc R . .
C4D C 0.7781(4) -0.0547(3) 0.2074(3) 0.0322(12) Uani 1 1 d . . .
C4A C 1.0837(4) 0.3858(3) 0.4819(3) 0.0368(13) Uani 1 1 d . . .
C4C C 1.0767(4) 0.1568(3) 0.0143(3) 0.0334(12) Uani 1 1 d . . .
C4B C 0.7485(4) 0.4462(4) 0.3039(3) 0.0443(14) Uani 1 1 d . . .
C4Q C 0.5275(4) 0.1228(4) 0.1725(4) 0.0539(17) Uani 1 1 d . . .
H4QA H 0.4938 0.1110 0.1243 0.065 Uiso 1 1 calc R . .
C4P C 1.3204(5) 0.2757(5) 0.2544(6) 0.083(3) Uani 1 1 d . . .
H4PA H 1.3602 0.2407 0.2681 0.100 Uiso 1 1 calc R . .
C5D C 0.8036(4) -0.0231(3) 0.1340(3) 0.0391(13) Uani 1 1 d . . .
H5DA H 0.8670 -0.0088 0.1228 0.047 Uiso 1 1 calc R . .
C5B C 0.7790(4) 0.4244(3) 0.3747(3) 0.0433(14) Uani 1 1 d . . .
H5BA H 0.8424 0.4415 0.3893 0.052 Uiso 1 1 calc R . .
C5Q C 0.6236(4) 0.1511(4) 0.1752(3) 0.0398(13) Uani 1 1 d . . .
H5QA H 0.6541 0.1575 0.1276 0.048 Uiso 1 1 calc R . .
C5C C 1.0648(4) 0.0910(4) 0.0641(3) 0.0393(13) Uani 1 1 d . . .
H5CA H 1.0045 0.0602 0.0707 0.047 Uiso 1 1 calc R . .
C5P C 1.2250(4) 0.2509(4) 0.2594(5) 0.0615(19) Uani 1 1 d . . .
H5PA H 1.2012 0.1977 0.2760 0.074 Uiso 1 1 calc R . .
C5A C 1.0700(5) 0.4401(4) 0.4260(4) 0.0513(16) Uani 1 1 d . . .
H5AA H 1.0094 0.4457 0.4126 0.062 Uiso 1 1 calc R . .
C6D C 0.7387(5) -0.0128(4) 0.0789(4) 0.0460(14) Uani 1 1 d . . .
H6DA H 0.7573 0.0077 0.0304 0.055 Uiso 1 1 calc R . .
C6B C 0.7196(5) 0.3776(4) 0.4260(4) 0.0581(17) Uani 1 1 d . . .
H6BA H 0.7422 0.3649 0.4746 0.070 Uiso 1 1 calc R . .
C6C C 1.1390(4) 0.0702(4) 0.1036(4) 0.0517(16) Uani 1 1 d . . .
H6CA H 1.1301 0.0254 0.1359 0.062 Uiso 1 1 calc R . .
C6A C 1.1457(5) 0.4865(4) 0.3897(4) 0.0634(19) Uani 1 1 d . . .
H6AA H 1.1369 0.5226 0.3513 0.076 Uiso 1 1 calc R . .
C7C C 0.9949(4) 0.1733(3) -0.0328(3) 0.0330(12) Uani 1 1 d . . .
C7D C 0.8501(4) -0.0708(3) 0.2646(3) 0.0320(11) Uani 1 1 d . . .
C7A C 1.0035(4) 0.3384(3) 0.5254(3) 0.0334(12) Uani 1 1 d . . .
C7B C 0.8115(4) 0.4993(3) 0.2514(3) 0.0360(12) Uani 1 1 d . . .
C8C C 0.9987(4) 0.1650(3) -0.1150(3) 0.0400(13) Uani 1 1 d . . .
H8CA H 1.0521 0.1525 -0.1380 0.048 Uiso 1 1 calc R . .
C8B C 0.7948(4) 0.5796(4) 0.2397(4) 0.0507(16) Uani 1 1 d . . .
H8BA H 0.7427 0.5958 0.2616 0.061 Uiso 1 1 calc R . .
C8D C 0.8362(4) -0.1508(3) 0.2920(3) 0.0406(13) Uani 1 1 d . . .
H8DA H 0.7825 -0.1907 0.2759 0.049 Uiso 1 1 calc R . .
C8A C 1.0024(5) 0.3557(4) 0.6070(3) 0.0471(15) Uani 1 1 d . . .
H8AA H 1.0511 0.3956 0.6318 0.056 Uiso 1 1 calc R . .
C9C C 0.9239(4) 0.1751(4) -0.1630(3) 0.0457(15) Uani 1 1 d . . .
H9CA H 0.9266 0.1686 -0.2179 0.055 Uiso 1 1 calc R . .
C9A C 0.9323(5) 0.3162(4) 0.6516(4) 0.0533(17) Uani 1 1 d . . .
H9AA H 0.9326 0.3300 0.7058 0.064 Uiso 1 1 calc R . .
C9D C 0.9023(5) -0.1710(4) 0.3430(4) 0.0524(16) Uani 1 1 d . . .
H9DA H 0.8921 -0.2241 0.3624 0.063 Uiso 1 1 calc R . .
C9B C 0.8554(5) 0.6348(4) 0.1959(4) 0.0505(16) Uani 1 1 d . . .
H9BA H 0.8442 0.6879 0.1885 0.061 Uiso 1 1 calc R . .
C10C C 0.8467(4) 0.1947(3) -0.1291(3) 0.0420(14) Uani 1 1 d . . .
H10A H 0.7973 0.2023 -0.1618 0.050 Uiso 1 1 calc R . .
C10A C 0.8610(4) 0.2555(4) 0.6158(3) 0.0440(14) Uani 1 1 d . . .
H10B H 0.8130 0.2284 0.6462 0.053 Uiso 1 1 calc R . .
C10D C 0.9850(4) -0.1118(4) 0.3657(3) 0.0457(15) Uani 1 1 d . . .
H10C H 1.0297 -0.1262 0.3992 0.055 Uiso 1 1 calc R . .
C10B C 0.9314(4) 0.6107(3) 0.1637(3) 0.0435(14) Uani 1 1 d . . .
H10D H 0.9710 0.6484 0.1344 0.052 Uiso 1 1 calc R . .
C11B C 0.9527(4) 0.5328(3) 0.1725(3) 0.0309(11) Uani 1 1 d . . .
C11A C 0.8595(4) 0.2341(3) 0.5351(3) 0.0336(12) Uani 1 1 d . . .
C11D C 1.0002(4) -0.0321(3) 0.3385(3) 0.0345(12) Uani 1 1 d . . .
C11C C 0.8386(4) 0.2039(3) -0.0464(3) 0.0327(12) Uani 1 1 d . . .
C12C C 0.9154(3) 0.1938(3) 0.0019(3) 0.0295(11) Uani 1 1 d . . .
C12B C 0.8904(4) 0.4761(3) 0.2187(3) 0.0326(12) Uani 1 1 d . . .
C12A C 0.9299(3) 0.2772(3) 0.4885(3) 0.0306(11) Uani 1 1 d . . .
C12D C 0.9320(3) -0.0094(3) 0.2893(3) 0.0291(11) Uani 1 1 d . . .
C13D C 0.9404(3) 0.0799(3) 0.2681(3) 0.0252(10) Uani 1 1 d . . .
C13C C 0.9094(3) 0.2036(3) 0.0916(3) 0.0247(10) Uani 1 1 d . . .
C13A C 0.9225(4) 0.2598(3) 0.3994(3) 0.0300(11) Uani 1 1 d . . .
C13B C 0.9072(3) 0.3889(3) 0.2300(3) 0.0279(11) Uani 1 1 d . . .
C14A C 0.7859(4) 0.1595(4) 0.5026(3) 0.0373(13) Uani 1 1 d . . .
C14C C 0.7528(4) 0.2289(3) -0.0168(3) 0.0380(13) Uani 1 1 d . . .
C14B C 1.0336(4) 0.5107(3) 0.1323(3) 0.0339(12) Uani 1 1 d . . .
C14D C 1.0918(4) 0.0243(3) 0.3651(3) 0.0356(12) Uani 1 1 d . . .
C15C C 0.6628(4) 0.1828(4) -0.0410(3) 0.0488(15) Uani 1 1 d . . .
H15A H 0.6575 0.1336 -0.0733 0.059 Uiso 1 1 calc R . .
C15D C 1.1747(4) 0.0009(4) 0.3431(4) 0.0483(15) Uani 1 1 d . . .
H15B H 1.1714 -0.0475 0.3101 0.058 Uiso 1 1 calc R . .
C15A C 0.6924(4) 0.1535(4) 0.5213(3) 0.0491(15) Uani 1 1 d . . .
H15C H 0.6746 0.1969 0.5514 0.059 Uiso 1 1 calc R . .
C15B C 1.1211(4) 0.5660(4) 0.1382(4) 0.0479(15) Uani 1 1 d . . .
H15D H 1.1289 0.6153 0.1708 0.057 Uiso 1 1 calc R . .
C16C C 0.5821(5) 0.2082(5) -0.0184(4) 0.064(2) Uani 1 1 d . . .
H16A H 0.5232 0.1772 -0.0355 0.077 Uiso 1 1 calc R . .
C16D C 1.2625(4) 0.0477(5) 0.3690(4) 0.0580(18) Uani 1 1 d . . .
H16B H 1.3176 0.0310 0.3549 0.070 Uiso 1 1 calc R . .
C16A C 0.6247(5) 0.0819(5) 0.4948(4) 0.0597(18) Uani 1 1 d . . .
H16C H 0.5615 0.0772 0.5058 0.072 Uiso 1 1 calc R . .
C16B C 1.1957(5) 0.5488(4) 0.0967(4) 0.0619(19) Uani 1 1 d . . .
H16D H 1.2533 0.5864 0.1006 0.074 Uiso 1 1 calc R . .
C17D C 1.2645(5) 0.1188(5) 0.4157(4) 0.0634(19) Uani 1 1 d . . .
C17B C 1.1847(5) 0.4768(5) 0.0499(4) 0.0586(18) Uani 1 1 d . . .
C17A C 0.6550(5) 0.0202(5) 0.4527(4) 0.0601(19) Uani 1 1 d . . .
C17C C 0.5910(5) 0.2797(5) 0.0296(4) 0.0625(19) Uani 1 1 d . . .
C18A C 0.7447(5) 0.0223(4) 0.4334(4) 0.0530(16) Uani 1 1 d . . .
H18A H 0.7616 -0.0219 0.4039 0.064 Uiso 1 1 calc R . .
C18B C 1.0994(5) 0.4191(4) 0.0422(4) 0.0527(16) Uani 1 1 d . . .
H18B H 1.0931 0.3699 0.0099 0.063 Uiso 1 1 calc R . .
C18C C 0.6765(5) 0.3281(4) 0.0561(4) 0.0556(17) Uani 1 1 d . . .
H18C H 0.6803 0.3771 0.0884 0.067 Uiso 1 1 calc R . .
C18D C 1.1854(5) 0.1457(5) 0.4394(4) 0.067(2) Uani 1 1 d . . .
H18D H 1.1897 0.1944 0.4722 0.080 Uiso 1 1 calc R . .
C19C C 0.7563(4) 0.3012(4) 0.0329(3) 0.0430(14) Uani 1 1 d . . .
H19A H 0.8146 0.3325 0.0511 0.052 Uiso 1 1 calc R . .
C19A C 0.8110(4) 0.0941(3) 0.4599(3) 0.0384(13) Uani 1 1 d . . .
H19B H 0.8738 0.0976 0.4483 0.046 Uiso 1 1 calc R . .
C19B C 1.0242(4) 0.4368(3) 0.0837(3) 0.0404(13) Uani 1 1 d . . .
H19C H 0.9667 0.3990 0.0793 0.048 Uiso 1 1 calc R . .
C19D C 1.0975(4) 0.0969(4) 0.4123(4) 0.0526(16) Uani 1 1 d . . .
H19D H 1.0428 0.1141 0.4265 0.063 Uiso 1 1 calc R . .
C1S C 0.4287(10) 0.7733(10) 0.2544(11) 0.198(8) Uani 1 1 d . . .
Cl1 Cl 0.3403(3) 0.6893(3) 0.2687(3) 0.1617(14) Uani 1 1 d . . .
Cl2 Cl 0.3872(3) 0.8684(3) 0.26969(19) 0.1530(14) Uani 1 1 d . . .
Cl4 Cl 0.62433(15) 0.70899(14) 0.13043(14) 0.0882(6) Uani 1 1 d . A .
C2S C 0.5950(6) 0.6059(6) 0.0900(5) 0.089(3) Uani 1 1 d . . .
Cl3 Cl 0.5059(9) 0.5443(10) 0.1363(8) 0.180(6) Uani 0.50 1 d P A 1
Cl3A Cl 0.4791(7) 0.5571(6) 0.1074(6) 0.116(3) Uani 0.50 1 d P A 2
C3S C 0.5265(16) 0.6415(15) 0.4054(13) 0.238(9) Uiso 1 1 d . . .
Cl6 Cl 0.6205(4) 0.7128(4) 0.3763(3) 0.1797(19) Uiso 0.80 1 d P B 1
Cl5 Cl 0.5505(6) 0.5488(5) 0.3867(5) 0.253(3) Uiso 0.80 1 d P B 1
Cl6A Cl 0.5392(19) 0.7544(18) 0.3663(17) 0.220(10) Uiso 0.20 1 d P B 2
Cl5A Cl 0.5103(18) 0.5800(16) 0.2874(16) 0.214(10) Uiso 0.20 1 d P B 2

loop_
_atom_site_aniso_label
_atom_site_aniso_U_11
_atom_site_aniso_U_22
_atom_site_aniso_U_33
_atom_site_aniso_U_23
_atom_site_aniso_U_13
_atom_site_aniso_U_12
Fe1 0.0247(4) 0.0323(4) 0.0172(4) 0.0030(3) -0.0011(3) -0.0017(3)
Fe2 0.0246(4) 0.0296(4) 0.0186(4) 0.0046(3) -0.0003(3) 0.0002(3)
F1D 0.079(3) 0.095(3) 0.090(3) 0.001(3) -0.047(3) 0.011(2)
F1C 0.057(3) 0.139(4) 0.088(3) 0.008(3) -0.017(2) 0.037(3)
F1A 0.093(4) 0.108(4) 0.116(4) 0.023(3) 0.030(3) -0.037(3)
F1B 0.080(4) 0.231(7) 0.118(5) 0.079(5) 0.043(3) 0.005(4)
F2B 0.093(3) 0.105(4) 0.090(3) 0.027(3) 0.058(3) 0.035(3)
F2D 0.046(2) 0.127(4) 0.098(4) -0.020(3) -0.016(2) -0.008(2)
F2A 0.070(3) 0.102(3) 0.083(3) -0.016(3) 0.028(2) -0.040(2)
F2C 0.063(3) 0.141(4) 0.080(3) 0.014(3) 0.003(2) 0.045(3)
O1 0.0343(19) 0.0331(19) 0.0241(19) -0.0017(15) -0.0089(15) 0.0009(15)
O2 0.0306(18) 0.0325(18) 0.0219(18) 0.0036(15) 0.0016(14) 0.0004(15)
O3 0.0313(18) 0.0351(19) 0.0196(18) 0.0029(15) 0.0038(14) -0.0019(15)
O4 0.0327(19) 0.0346(19) 0.0239(19) 0.0052(15) 0.0049(15) -0.0013(15)
O5 0.0319(19) 0.043(2) 0.0177(17) 0.0033(15) 0.0003(14) 0.0053(15)
O6 0.0356(19) 0.0296(18) 0.0210(18) 0.0051(14) -0.0014(14) 0.0034(15)
O7 0.0357(19) 0.0330(19) 0.0191(18) 0.0000(14) -0.0013(15) 0.0016(15)
O8 0.0325(18) 0.0337(18) 0.0171(17) -0.0006(14) -0.0023(14) 0.0014(15)
N1 0.032(2) 0.046(3) 0.021(2) 0.004(2) 0.0008(18) -0.002(2)
N2 0.025(2) 0.049(3) 0.029(2) 0.007(2) 0.0007(19) 0.0046(19)
C1P 0.040(3) 0.074(5) 0.060(4) 0.036(4) 0.002(3) 0.001(3)
C1C 0.039(4) 0.077(5) 0.056(4) -0.003(4) 0.000(3) 0.018(3)
C1D 0.083(5) 0.054(4) 0.049(4) -0.001(3) -0.017(4) 0.016(4)
C1B 0.062(5) 0.150(9) 0.062(6) 0.028(6) 0.021(4) 0.009(5)
C1Q 0.035(3) 0.120(6) 0.032(4) 0.009(4) 0.001(3) 0.003(4)
C1A 0.071(5) 0.062(5) 0.065(5) 0.009(4) 0.004(4) -0.020(4)
C2D 0.040(4) 0.060(4) 0.085(6) -0.007(4) -0.011(4) -0.004(3)
C2C 0.037(4) 0.067(5) 0.076(5) -0.010(4) 0.011(3) 0.001(3)
C2Q 0.035(4) 0.146(8) 0.046(4) 0.025(5) 0.008(3) -0.010(4)
C2B 0.032(5) 0.35(2) 0.145(11) 0.132(13) -0.002(6) -0.026(7)
C2A 0.044(4) 0.078(5) 0.089(6) 0.003(5) -0.004(4) 0.000(4)
C2P 0.044(4) 0.096(6) 0.105(7) 0.057(5) -0.001(4) -0.008(4)
C3D 0.044(3) 0.048(4) 0.049(4) 0.003(3) 0.003(3) 0.000(3)
C3A 0.057(4) 0.053(4) 0.055(4) 0.008(3) 0.000(3) 0.010(3)
C3C 0.042(3) 0.047(3) 0.054(4) 0.000(3) 0.007(3) 0.003(3)
C3Q 0.027(3) 0.076(5) 0.064(5) 0.021(4) -0.001(3) 0.001(3)
C3P 0.025(3) 0.118(7) 0.101(7) 0.035(5) 0.007(4) -0.010(4)
C3B 0.041(5) 0.262(14) 0.082(7) 0.070(8) -0.017(4) -0.017(6)
C4D 0.037(3) 0.024(3) 0.031(3) -0.003(2) 0.003(2) -0.002(2)
C4A 0.048(3) 0.036(3) 0.024(3) -0.004(2) -0.007(2) 0.004(2)
C4C 0.034(3) 0.035(3) 0.029(3) -0.004(2) 0.009(2) 0.003(2)
C4B 0.039(3) 0.059(4) 0.036(3) -0.002(3) 0.006(3) 0.013(3)
C4Q 0.036(3) 0.077(5) 0.043(4) 0.014(3) -0.010(3) -0.003(3)
C4P 0.035(4) 0.087(6) 0.133(8) 0.029(5) 0.002(4) 0.019(4)
C5D 0.052(3) 0.033(3) 0.030(3) 0.002(2) 0.007(3) 0.004(2)
C5B 0.045(3) 0.040(3) 0.041(3) -0.004(3) -0.001(3) 0.004(3)
C5Q 0.030(3) 0.059(4) 0.029(3) 0.009(3) 0.000(2) 0.005(2)
C5C 0.035(3) 0.049(3) 0.030(3) 0.005(3) 0.004(2) 0.001(2)
C5P 0.039(3) 0.056(4) 0.091(6) 0.026(4) 0.009(3) 0.008(3)
C5A 0.061(4) 0.047(4) 0.042(4) 0.004(3) -0.004(3) 0.004(3)
C6D 0.062(4) 0.038(3) 0.035(3) 0.000(3) 0.000(3) 0.004(3)
C6B 0.068(5) 0.066(4) 0.043(4) 0.004(3) 0.013(3) 0.021(4)
C6C 0.053(4) 0.063(4) 0.041(4) 0.008(3) 0.003(3) 0.016(3)
C6A 0.074(5) 0.056(4) 0.052(4) 0.014(3) -0.001(4) -0.008(4)
C7C 0.045(3) 0.024(3) 0.026(3) 0.005(2) 0.007(2) -0.002(2)
C7D 0.035(3) 0.031(3) 0.030(3) 0.004(2) 0.011(2) 0.004(2)
C7A 0.043(3) 0.031(3) 0.027(3) 0.002(2) -0.004(2) 0.012(2)
C7B 0.037(3) 0.040(3) 0.028(3) -0.004(2) -0.011(2) 0.005(2)
C8C 0.053(3) 0.035(3) 0.028(3) 0.000(2) 0.010(3) 0.000(3)
C8B 0.052(4) 0.063(4) 0.039(4) -0.013(3) -0.003(3) 0.021(3)
C8D 0.051(3) 0.030(3) 0.041(3) 0.009(2) 0.009(3) 0.004(2)
C8A 0.067(4) 0.049(4) 0.025(3) -0.010(3) -0.015(3) 0.016(3)
C9C 0.070(4) 0.044(3) 0.018(3) 0.002(2) 0.004(3) -0.003(3)
C9A 0.067(4) 0.067(4) 0.025(3) -0.010(3) -0.001(3) 0.018(3)
C9D 0.072(4) 0.028(3) 0.059(4) 0.016(3) 0.022(3) 0.011(3)
C9B 0.065(4) 0.043(3) 0.045(4) -0.001(3) -0.009(3) 0.018(3)
C10C 0.056(4) 0.041(3) 0.023(3) 0.002(2) -0.013(3) -0.003(3)
C10A 0.050(3) 0.063(4) 0.021(3) 0.003(3) 0.009(3) 0.018(3)
C10D 0.064(4) 0.042(3) 0.037(3) 0.015(3) 0.003(3) 0.021(3)
C10B 0.056(4) 0.031(3) 0.038(3) 0.002(2) -0.005(3) -0.001(3)
C11B 0.040(3) 0.026(3) 0.022(3) -0.001(2) -0.008(2) -0.001(2)
C11A 0.044(3) 0.041(3) 0.019(3) 0.000(2) 0.004(2) 0.015(2)
C11D 0.041(3) 0.039(3) 0.025(3) 0.005(2) 0.007(2) 0.013(2)
C11C 0.041(3) 0.030(3) 0.022(3) 0.002(2) -0.002(2) -0.002(2)
C12C 0.037(3) 0.024(2) 0.023(3) 0.000(2) -0.003(2) -0.004(2)
C12B 0.037(3) 0.036(3) 0.022(3) -0.004(2) -0.007(2) 0.005(2)
C12A 0.035(3) 0.039(3) 0.019(3) 0.002(2) 0.001(2) 0.011(2)
C12D 0.035(3) 0.030(3) 0.021(3) 0.003(2) 0.006(2) 0.006(2)
C13D 0.034(3) 0.030(3) 0.010(2) -0.0011(19) -0.0004(19) 0.004(2)
C13C 0.029(3) 0.025(2) 0.019(2) 0.0009(19) 0.001(2) 0.004(2)
C13A 0.037(3) 0.031(3) 0.023(3) 0.003(2) 0.003(2) 0.009(2)
C13B 0.035(3) 0.029(3) 0.016(2) 0.000(2) -0.001(2) -0.002(2)
C14A 0.040(3) 0.055(4) 0.017(3) 0.010(2) 0.008(2) 0.008(3)
C14C 0.043(3) 0.044(3) 0.020(3) 0.005(2) -0.011(2) -0.004(2)
C14B 0.047(3) 0.030(3) 0.024(3) 0.009(2) 0.001(2) 0.005(2)
C14D 0.040(3) 0.044(3) 0.024(3) 0.009(2) 0.000(2) 0.013(2)
C15C 0.045(3) 0.066(4) 0.031(3) 0.002(3) -0.007(3) 0.003(3)
C15D 0.052(4) 0.062(4) 0.036(3) 0.002(3) 0.010(3) 0.021(3)
C15A 0.052(4) 0.065(4) 0.032(3) 0.010(3) 0.014(3) 0.013(3)
C15B 0.054(4) 0.042(3) 0.045(4) 0.008(3) 0.011(3) 0.000(3)
C16C 0.044(4) 0.102(6) 0.043(4) 0.006(4) -0.011(3) 0.007(4)
C16D 0.039(4) 0.080(5) 0.058(4) 0.011(4) 0.010(3) 0.015(3)
C16A 0.039(3) 0.081(5) 0.051(4) 0.012(4) 0.021(3) -0.008(3)
C16B 0.067(5) 0.057(4) 0.062(5) 0.025(4) 0.031(4) 0.004(3)
C17D 0.051(4) 0.086(5) 0.048(4) 0.003(4) -0.010(3) 0.003(4)
C17B 0.072(5) 0.067(5) 0.046(4) 0.023(4) 0.029(3) 0.028(4)
C17A 0.052(4) 0.074(5) 0.042(4) -0.001(3) 0.014(3) -0.014(3)
C17C 0.041(4) 0.097(6) 0.057(5) 0.020(4) -0.002(3) 0.027(4)
C18A 0.058(4) 0.053(4) 0.042(4) 0.008(3) 0.020(3) -0.006(3)
C18B 0.072(5) 0.057(4) 0.032(3) 0.004(3) 0.004(3) 0.020(3)
C18C 0.067(4) 0.060(4) 0.045(4) 0.007(3) -0.002(3) 0.025(4)
C18D 0.052(4) 0.083(5) 0.061(5) -0.018(4) -0.005(4) 0.010(4)
C19C 0.045(3) 0.047(3) 0.038(3) 0.007(3) -0.007(3) 0.012(3)
C19A 0.041(3) 0.049(3) 0.022(3) 0.010(2) 0.009(2) -0.003(3)
C19B 0.055(4) 0.039(3) 0.027(3) 0.000(2) -0.001(3) 0.010(3)
C19D 0.049(4) 0.071(4) 0.042(4) -0.005(3) 0.001(3) 0.024(3)
C1S 0.138(12) 0.190(14) 0.30(2) 0.128(14) 0.130(13) 0.068(11)
Cl1 0.156(3) 0.161(3) 0.179(4) 0.022(3) 0.056(3) 0.049(3)
Cl2 0.151(3) 0.185(3) 0.103(2) -0.012(2) 0.038(2) -0.008(3)
Cl4 0.0775(14) 0.0922(16) 0.0930(17) 0.0037(13) -0.0008(12) 0.0149(11)
C2S 0.088(6) 0.094(6) 0.087(6) 0.011(5) 0.030(5) 0.023(5)
Cl3 0.127(9) 0.201(10) 0.187(10) 0.112(8) -0.013(6) -0.053(7)
Cl3A 0.080(5) 0.109(5) 0.148(8) 0.005(6) 0.033(5) -0.011(3)

loop_
_atom_type_symbol
_atom_type_description
_atom_type_scat_dispersion_real
_atom_type_scat_dispersion_imag
_atom_type_scat_source
C C 0.0033 0.0016 'International Tables Vol C Tables 4.2.6.8 and 6.1.1.4'
H H 0.0000 0.0000 'International Tables Vol C Tables 4.2.6.8 and 6.1.1.4'
N N 0.0061 0.0033 'International Tables Vol C Tables 4.2.6.8 and 6.1.1.4'
O O 0.0106 0.0060 'International Tables Vol C Tables 4.2.6.8 and 6.1.1.4'
Fe Fe 0.3463 0.8444 'International Tables Vol C Tables 4.2.6.8 and 6.1.1.4'
F F 0.0171 0.0103 'International Tables Vol C Tables 4.2.6.8 and 6.1.1.4'
Cl Cl 0.1484 0.1585 'International Tables Vol C Tables 4.2.6.8 and 6.1.1.4'

loop_
_geom_angle_atom_site_label_1
_geom_angle_atom_site_label_2
_geom_angle_atom_site_label_3
_geom_angle
_geom_angle_site_symmetry_1
_geom_angle_site_symmetry_3
_geom_angle_publ_flag
O8 Fe1 O7 157.04(14) . . ?
O8 Fe1 N1 99.65(15) . . ?
O7 Fe1 N1 103.20(15) . . ?
O8 Fe1 O4 91.26(13) . . ?
O7 Fe1 O4 87.55(13) . . ?
N1 Fe1 O4 98.69(15) . . ?
O8 Fe1 O1 87.62(13) . . ?
O7 Fe1 O1 88.40(13) . . ?
N1 Fe1 O1 94.39(15) . . ?
O4 Fe1 O1 166.87(13) . . ?
O6 Fe2 O2 154.83(13) . . ?
O6 Fe2 N2 102.39(15) . . ?
O2 Fe2 N2 102.77(15) . . ?
O6 Fe2 O5 86.07(13) . . ?
O2 Fe2 O5 89.67(13) . . ?
N2 Fe2 O5 98.64(15) . . ?
O6 Fe2 O3 89.90(13) . . ?
O2 Fe2 O3 88.26(13) . . ?
N2 Fe2 O3 95.40(15) . . ?
O5 Fe2 O3 165.91(13) . . ?
C13B O1 Fe1 120.0(3) . . ?
C13B O2 Fe2 127.3(3) . . ?
C13C O3 Fe2 116.7(3) . . ?
C13D O4 Fe1 113.2(3) . . ?
C13A O5 Fe2 121.2(3) . . ?
C13D O6 Fe2 136.3(3) . . ?
C13A O7 Fe1 126.2(3) . . ?
C13C O8 Fe1 131.1(3) . . ?
C5P N1 C1P 117.7(5) . . ?
C5P N1 Fe1 121.8(4) . . ?
C1P N1 Fe1 120.4(4) . . ?
C1Q N2 C5Q 117.0(5) . . ?
C1Q N2 Fe2 121.3(4) . . ?
C5Q N2 Fe2 121.6(4) . . ?
N1 C1P C2P 121.3(6) . . ?
F1C C1C C6C 118.8(7) . . ?
F1C C1C C2C 118.9(6) . . ?
C6C C1C C2C 122.3(6) . . ?
F1D C1D C6D 120.7(7) . . ?
F1D C1D C2D 116.4(7) . . ?
C6D C1D C2D 122.9(6) . . ?
C6B C1B C2B 122.5(8) . . ?
C6B C1B F1B 119.5(8) . . ?
C2B C1B F1B 118.1(8) . . ?
N2 C1Q C2Q 122.7(6) . . ?
C6A C1A C2A 125.0(7) . . ?
C6A C1A F1A 118.3(7) . . ?
C2A C1A F1A 116.7(8) . . ?
C1D C2D C3D 117.2(6) . . ?
C3C C2C C1C 118.9(6) . . ?
C3Q C2Q C1Q 120.2(6) . . ?
C1B C2B C3B 119.0(8) . . ?
C1A C2A C3A 116.6(7) . . ?
C3P C2P C1P 119.8(7) . . ?
C4D C3D C2D 121.6(6) . . ?
C4A C3A C2A 120.8(6) . . ?
C2C C3C C4C 121.4(6) . . ?
C2Q C3Q C4Q 118.6(6) . . ?
C2P C3P C4P 119.1(6) . . ?
C4B C3B C2B 120.5(8) . . ?
C3D C4D C5D 117.2(5) . . ?
C3D C4D C7D 121.8(5) . . ?
C5D C4D C7D 120.9(5) . . ?
C3A C4A C5A 118.8(6) . . ?
C3A C4A C7A 119.6(5) . . ?
C5A C4A C7A 121.5(5) . . ?
C5C C4C C3C 117.6(5) . . ?
C5C C4C C7C 120.5(5) . . ?
C3C C4C C7C 121.7(5) . . ?
C5B C4B C3B 116.9(6) . . ?
C5B C4B C7B 122.4(5) . . ?
C3B C4B C7B 120.7(6) . . ?
C5Q C4Q C3Q 118.2(6) . . ?
C5P C4P C3P 118.1(7) . . ?
C6D C5D C4D 121.9(6) . . ?
C4B C5B C6B 122.9(6) . . ?
N2 C5Q C4Q 123.2(5) . . ?
C6C C5C C4C 122.2(5) . . ?
N1 C5P C4P 123.9(6) . . ?
C6A C5A C4A 120.4(6) . . ?
C5D C6D C1D 119.2(6) . . ?
C1B C6B C5B 118.3(7) . . ?
C5C C6C C1C 117.7(6) . . ?
C1A C6A C5A 118.3(7) . . ?
C8C C7C C12C 119.7(5) . . ?
C8C C7C C4C 117.0(5) . . ?
C12C C7C C4C 123.2(5) . . ?
C8D C7D C12D 120.3(5) . . ?
C8D C7D C4D 116.9(5) . . ?
C12D C7D C4D 122.7(4) . . ?
C8A C7A C12A 118.4(5) . . ?
C8A C7A C4A 117.8(5) . . ?
C12A C7A C4A 123.7(5) . . ?
C12B C7B C8B 119.0(5) . . ?
C12B C7B C4B 123.0(5) . . ?
C8B C7B C4B 117.7(5) . . ?
C9C C8C C7C 120.8(5) . . ?
C9B C8B C7B 120.6(6) . . ?
C9D C8D C7D 119.9(5) . . ?
C9A C8A C7A 122.2(6) . . ?
C10C C9C C8C 119.4(5) . . ?
C8A C9A C10A 119.4(6) . . ?
C8D C9D C10D 120.3(5) . . ?
C10B C9B C8B 119.5(6) . . ?
C9C C10C C11C 122.5(5) . . ?
C9A C10A C11A 121.0(6) . . ?
C11D C10D C9D 120.5(5) . . ?
C9B C10B C11B 123.5(6) . . ?
C10B C11B C12B 116.9(5) . . ?
C10B C11B C14B 119.6(5) . . ?
C12B C11B C14B 123.4(4) . . ?
C10A C11A C12A 119.5(5) . . ?
C10A C11A C14A 117.5(5) . . ?
C12A C11A C14A 122.8(4) . . ?
C10D C11D C12D 120.0(5) . . ?
C10D C11D C14D 115.3(5) . . ?
C12D C11D C14D 124.8(5) . . ?
C10C C11C C12C 117.6(5) . . ?
C10C C11C C14C 117.3(5) . . ?
C12C C11C C14C 124.9(5) . . ?
C7C C12C C11C 120.0(5) . . ?
C7C C12C C13C 120.8(4) . . ?
C11C C12C C13C 119.1(5) . . ?
C7B C12B C11B 120.5(5) . . ?
C7B C12B C13B 118.9(5) . . ?
C11B C12B C13B 120.5(5) . . ?
C11A C12A C7A 119.3(5) . . ?
C11A C12A C13A 119.3(4) . . ?
C7A C12A C13A 121.3(5) . . ?
C11D C12D C7D 119.0(4) . . ?
C11D C12D C13D 121.0(4) . . ?
C7D C12D C13D 119.8(4) . . ?
O4 C13D O6 124.5(4) . . ?
O4 C13D C12D 120.7(4) . . ?
O6 C13D C12D 114.7(4) . . ?
O3 C13C O8 125.3(4) . . ?
O3 C13C C12C 118.6(4) . . ?
O8 C13C C12C 116.1(4) . . ?
O5 C13A O7 125.6(5) . . ?
O5 C13A C12A 118.1(4) . . ?
O7 C13A C12A 116.3(4) . . ?
O1 C13B O2 125.0(4) . . ?
O1 C13B C12B 119.6(4) . . ?
O2 C13B C12B 115.3(4) . . ?
C19A C14A C15A 119.0(5) . . ?
C19A C14A C11A 120.7(5) . . ?
C15A C14A C11A 120.0(5) . . ?
C19C C14C C15C 116.5(6) . . ?
C19C C14C C11C 122.3(5) . . ?
C15C C14C C11C 121.2(5) . . ?
C19B C14B C15B 118.2(5) . . ?
C19B C14B C11B 121.3(5) . . ?
C15B C14B C11B 120.3(5) . . ?
C19D C14D C15D 118.5(5) . . ?
C19D C14D C11D 122.8(5) . . ?
C15D C14D C11D 118.6(5) . . ?
C16C C15C C14C 122.0(6) . . ?
C16D C15D C14D 121.9(6) . . ?
C14A C15A C16A 120.2(6) . . ?
C16B C15B C14B 121.0(6) . . ?
C17C C16C C15C 118.2(6) . . ?
C17D C16D C15D 117.3(6) . . ?
C17A C16A C15A 117.2(6) . . ?
C17B C16B C15B 119.6(7) . . ?
C16D C17D C18D 123.8(6) . . ?
C16D C17D F2D 118.2(7) . . ?
C18D C17D F2D 118.0(7) . . ?
F2B C17B C16B 120.3(7) . . ?
F2B C17B C18B 117.9(7) . . ?
C16B C17B C18B 121.9(6) . . ?
C16A C17A C18A 125.1(6) . . ?
C16A C17A F2A 117.7(6) . . ?
C18A C17A F2A 117.1(6) . . ?
C16C C17C C18C 123.2(6) . . ?
C16C C17C F2C 118.8(6) . . ?
C18C C17C F2C 118.0(7) . . ?
C17A C18A C19A 116.8(6) . . ?
C19B C18B C17B 118.4(6) . . ?
C17C C18C C19C 117.5(6) . . ?
C17D C18D C19D 117.6(7) . . ?
C18C C19C C14C 122.6(6) . . ?
C14A C19A C18A 121.6(5) . . ?
C18B C19B C14B 120.9(6) . . ?
C14D C19D C18D 120.8(6) . . ?
Cl1 C1S Cl2 109.9(7) . . ?
Cl3 C2S Cl4 113.8(8) . . ?
Cl5 C3S Cl6 106.6(14) . . ?

loop_
_geom_bond_atom_site_label_1
_geom_bond_atom_site_label_2
_geom_bond_distance
_geom_bond_site_symmetry_2
_geom_bond_publ_flag
Fe1 O8 2.031(3) . ?
Fe1 O7 2.033(3) . ?
Fe1 N1 2.094(4) . ?
Fe1 O4 2.161(3) . ?
Fe1 O1 2.196(3) . ?
Fe2 O6 2.012(3) . ?
Fe2 O2 2.018(3) . ?
Fe2 N2 2.081(4) . ?
Fe2 O5 2.129(3) . ?
Fe2 O3 2.135(3) . ?
F1D C1D 1.366(7) . ?
F1C C1C 1.366(7) . ?
F1A C1A 1.392(8) . ?
F1B C1B 1.370(9) . ?
F2B C17B 1.357(7) . ?
F2D C17D 1.376(7) . ?
F2A C17A 1.390(7) . ?
F2C C17C 1.379(8) . ?
O1 C13B 1.250(6) . ?
O2 C13B 1.262(5) . ?
O3 C13C 1.240(5) . ?
O4 C13D 1.247(5) . ?
O5 C13A 1.242(6) . ?
O6 C13D 1.260(6) . ?
O7 C13A 1.274(6) . ?
O8 C13C 1.272(5) . ?
N1 C5P 1.320(7) . ?
N1 C1P 1.349(7) . ?
N2 C1Q 1.323(7) . ?
N2 C5Q 1.347(6) . ?
C1P C2P 1.373(9) . ?
C1C C6C 1.375(9) . ?
C1C C2C 1.377(10) . ?
C1D C6D 1.355(10) . ?
C1D C2D 1.380(10) . ?
C1B C6B 1.331(10) . ?
C1B C2B 1.343(12) . ?
C1Q C2Q 1.382(9) . ?
C1A C6A 1.322(10) . ?
C1A C2A 1.348(11) . ?
C2D C3D 1.398(9) . ?
C2C C3C 1.360(9) . ?
C2Q C3Q 1.345(9) . ?
C2B C3B 1.406(13) . ?
C2A C3A 1.396(10) . ?
C2P C3P 1.364(11) . ?
C3D C4D 1.390(8) . ?
C3A C4A 1.374(8) . ?
C3C C4C 1.393(7) . ?
C3Q C4Q 1.387(9) . ?
C3P C4P 1.369(11) . ?
C3B C4B 1.383(9) . ?
C4D C5D 1.404(7) . ?
C4D C7D 1.486(7) . ?
C4A C5A 1.376(8) . ?
C4A C7A 1.497(8) . ?
C4C C5C 1.392(7) . ?
C4C C7C 1.498(7) . ?
C4B C5B 1.361(8) . ?
C4B C7B 1.480(8) . ?
C4Q C5Q 1.378(8) . ?
C4P C5P 1.368(9) . ?
C5D C6D 1.355(8) . ?
C5B C6B 1.389(9) . ?
C5C C6C 1.370(8) . ?
C5A C6A 1.381(9) . ?
C7C C8C 1.392(7) . ?
C7C C12C 1.399(7) . ?
C7D C8D 1.391(7) . ?
C7D C12D 1.423(7) . ?
C7A C8A 1.392(7) . ?
C7A C12A 1.407(7) . ?
C7B C12B 1.396(7) . ?
C7B C8B 1.408(8) . ?
C8C C9C 1.387(8) . ?
C8B C9B 1.388(9) . ?
C8D C9D 1.382(8) . ?
C8A C9A 1.360(9) . ?
C9C C10C 1.360(8) . ?
C9A C10A 1.377(8) . ?
C9D C10D 1.407(9) . ?
C9B C10B 1.361(8) . ?
C10C C11C 1.408(7) . ?
C10A C11A 1.385(7) . ?
C10D C11D 1.385(7) . ?
C10B C11B 1.387(7) . ?
C11B C12B 1.437(7) . ?
C11B C14B 1.469(7) . ?
C11A C12A 1.406(7) . ?
C11A C14A 1.510(8) . ?
C11D C12D 1.403(7) . ?
C11D C14D 1.496(7) . ?
C11C C12C 1.414(7) . ?
C11C C14C 1.480(8) . ?
C12C C13C 1.520(7) . ?
C12B C13B 1.517(7) . ?
C12A C13A 1.514(7) . ?
C12D C13D 1.506(6) . ?
C14A C19A 1.367(8) . ?
C14A C15A 1.388(8) . ?
C14C C19C 1.396(8) . ?
C14C C15C 1.406(8) . ?
C14B C19B 1.396(7) . ?
C14B C15B 1.398(8) . ?
C14D C19D 1.372(8) . ?
C14D C15D 1.392(8) . ?
C15C C16C 1.377(9) . ?
C15D C16D 1.392(9) . ?
C15A C16A 1.405(9) . ?
C15B C16B 1.374(9) . ?
C16C C17C 1.362(10) . ?
C16D C17D 1.356(10) . ?
C16A C17A 1.350(10) . ?
C16B C17B 1.353(10) . ?
C17D C18D 1.374(10) . ?
C17B C18B 1.392(9) . ?
C17A C18A 1.346(9) . ?
C17C C18C 1.376(10) . ?
C18A C19A 1.397(8) . ?
C18B C19B 1.384(8) . ?
C18C C19C 1.380(8) . ?
C18D C19D 1.408(9) . ?
C1S Cl1 1.709(15) . ?
C1S Cl2 1.786(15) . ?
Cl4 C2S 1.739(9) . ?
C2S Cl3 1.708(15) . ?
C2S Cl3A 1.750(13) . ?
C3S Cl5 1.64(2) . ?
C3S Cl6 1.71(2) . ?
